data_1517868
loop_
_publ_author_name
'He, Zhao-Lin'
'Liu, Tang-Lin'
'Tao, Haiyan'
'Wang, Chun-Jiang'

_publ_section_title
;
 Correction to A Facile Access to Enantioenriched Isoindolines via One-Pot
 Sequential Cu(I)-Catalyzed Asymmetric 1,3-Dipolar
 Cycloaddition/Oxidation.
;
_journal_issue 20
_journal_name_full 'Organic letters'
_journal_page_first 5506
_journal_page_last 5507
_journal_paper_doi 10.1021/ol5025458
_journal_volume 16
_journal_year 2014
_chemical_formula_sum 'C23 H24 Cl N O4'
_chemical_formula_weight 413.88
_chemical_name_systematic
; 
 ? 
;
_space_group_IT_number 14
_symmetry_cell_setting monoclinic
_symmetry_space_group_name_Hall '-P 2ybc'
_symmetry_space_group_name_H-M 'P 1 21/c 1'
_atom_sites_solution_hydrogens geom
_atom_sites_solution_primary direct
_atom_sites_solution_secondary difmap
_audit_creation_method SHELXL-97
_cell_angle_alpha 90.00
_cell_angle_beta 97.843(2)
_cell_angle_gamma 90.00
_cell_formula_units_Z 4
_cell_length_a 8.9427(14)
_cell_length_b 24.682(4)
_cell_length_c 9.8606(16)
_cell_measurement_temperature 293(2)
_cell_volume 2156.1(6)
_computing_cell_refinement 'Bruker SMART'
_computing_data_collection 'Bruker SMART'
_computing_data_reduction 'Bruker SAINT'
_computing_molecular_graphics 'Bruker SHELXTL'
_computing_publication_material 'Bruker SHELXTL'
_computing_structure_refinement 'SHELXL-97 (Sheldrick, 1997)'
_computing_structure_solution 'SHELXS-97 (Sheldrick, 1990)'
_diffrn_ambient_temperature 293(2)
_diffrn_measured_fraction_theta_full 0.999
_diffrn_measured_fraction_theta_max 0.999
_diffrn_radiation_monochromator graphite
_diffrn_radiation_source 'fine-focus sealed tube'
_diffrn_radiation_type MoK\a
_diffrn_radiation_wavelength 0.71073
_diffrn_reflns_av_R_equivalents 0.0178
_diffrn_reflns_av_sigmaI/netI 0.0207
_diffrn_reflns_limit_h_max 10
_diffrn_reflns_limit_h_min -11
_diffrn_reflns_limit_k_max 21
_diffrn_reflns_limit_k_min -30
_diffrn_reflns_limit_l_max 12
_diffrn_reflns_limit_l_min -12
_diffrn_reflns_number 11904
_diffrn_reflns_theta_full 26.00
_diffrn_reflns_theta_max 26.00
_diffrn_reflns_theta_min 2.24
_exptl_absorpt_coefficient_mu 0.205
_exptl_absorpt_correction_T_max 0.9447
_exptl_absorpt_correction_T_min 0.9372
_exptl_absorpt_correction_type multi-scan
_exptl_absorpt_process_details SADABS
_exptl_crystal_density_diffrn 1.275
_exptl_crystal_density_method 'not measured'
_exptl_crystal_description block
_exptl_crystal_F_000 872
_exptl_crystal_size_max 0.32
_exptl_crystal_size_mid 0.28
_exptl_crystal_size_min 0.28
_refine_diff_density_max 0.378
_refine_diff_density_min -0.354
_refine_diff_density_rms 0.031
_refine_ls_extinction_coef 0.0045(7)
_refine_ls_extinction_expression Fc^*^=kFc[1+0.001xFc^2^\l^3^/sin(2\q)]^-1/4^
_refine_ls_extinction_method SHELXL
_refine_ls_goodness_of_fit_ref 0.956
_refine_ls_hydrogen_treatment constr
_refine_ls_matrix_type full
_refine_ls_number_parameters 266
_refine_ls_number_reflns 4233
_refine_ls_number_restraints 0
_refine_ls_restrained_S_all 0.956
_refine_ls_R_factor_all 0.0641
_refine_ls_R_factor_gt 0.0450
_refine_ls_shift/su_max 0.001
_refine_ls_shift/su_mean 0.000
_refine_ls_structure_factor_coef Fsqd
_refine_ls_weighting_details 'calc w=1/[\s^2^(Fo^2^)+(0.0333P)^2^+1.1495P] where P=(Fo^2^+2Fc^2^)/3'
_refine_ls_weighting_scheme calc
_refine_ls_wR_factor_gt 0.0965
_refine_ls_wR_factor_ref 0.1077
_reflns_number_gt 3082
_reflns_number_total 4233
_reflns_threshold_expression >2sigma(I)
_cod_data_source_file ol5025458_si_003.cif
_cod_data_source_block 2
_cod_depositor_comments
;
The following automatic conversions were performed:

'_symmetry_cell_setting' value 'Monoclinic' changed to 'monoclinic'
according to
/home/saulius/struct/COD-crude-data--automatic-downloads/rss-feeds/ACS/lib/dictionaries/cif_core.dic
dictionary named 'cif_core.dic' version 2.4.2 from 2011-04-26.

Automatic conversion script
Id: cif_fix_values 2281 2013-09-26 08:29:07Z andrius 

 Adding full bibliography for 1517867--1517868.cif.
;
_cod_original_sg_symbol_H-M P2(1)/c
_cod_database_code 1517868

loop_
_symmetry_equiv_pos_as_xyz
'x, y, z'
'-x, y+1/2, -z+1/2'
'-x, -y, -z'
'x, -y-1/2, z-1/2'

loop_
_atom_site_label
_atom_site_type_symbol
_atom_site_fract_x
_atom_site_fract_y
_atom_site_fract_z
_atom_site_U_iso_or_equiv
_atom_site_adp_type
_atom_site_occupancy
_atom_site_symmetry_multiplicity
_atom_site_calc_flag
_atom_site_refinement_flags
C1 C 0.1729(3) 0.60385(11) 0.7334(3) 0.0805(7) Uani 1 1 d .
H1 H 0.1327 0.6385 0.7211 0.097 Uiso 1 1 calc R
C2 C 0.1001(4) 0.56077(15) 0.6628(3) 0.1049(10) Uani 1 1 d .
H2 H 0.0108 0.5666 0.6044 0.126 Uiso 1 1 calc R
C3 C 0.1590(4) 0.50963(14) 0.6786(3) 0.1007(10) Uani 1 1 d .
H3 H 0.1109 0.4808 0.6298 0.121 Uiso 1 1 calc R
C4 C 0.2882(3) 0.50110(11) 0.7659(3) 0.0883(8) Uani 1 1 d .
H4 H 0.3282 0.4664 0.7771 0.106 Uiso 1 1 calc R
C5 C 0.3598(3) 0.54367(9) 0.8376(3) 0.0707(6) Uani 1 1 d .
H5 H 0.4473 0.5372 0.8980 0.085 Uiso 1 1 calc R
C6 C 0.3041(2) 0.59586(9) 0.8215(2) 0.0552(5) Uani 1 1 d .
C7 C 0.3769(2) 0.64273(8) 0.9027(2) 0.0555(5) Uani 1 1 d .
H7A H 0.3741 0.6354 0.9989 0.067 Uiso 1 1 calc R
H7B H 0.3159 0.6747 0.8791 0.067 Uiso 1 1 calc R
C8 C 0.5417(2) 0.65619(7) 0.88386(19) 0.0452(4) Uani 1 1 d .
C9 C 0.5531(2) 0.65494(8) 0.7309(2) 0.0499(5) Uani 1 1 d .
C10 C 0.6239(4) 0.60217(12) 0.5509(3) 0.1035(10) Uani 1 1 d .
H10A H 0.5249 0.6052 0.4999 0.155 Uiso 1 1 calc R
H10B H 0.6647 0.5670 0.5361 0.155 Uiso 1 1 calc R
H10C H 0.6883 0.6296 0.5210 0.155 Uiso 1 1 calc R
C11 C 0.5865(2) 0.71260(7) 0.95054(19) 0.0451(4) Uani 1 1 d .
H11 H 0.5247 0.7166 1.0247 0.054 Uiso 1 1 calc R
C12 C 0.7480(2) 0.70550(7) 1.02147(19) 0.0465(4) Uani 1 1 d .
H12 H 0.7682 0.7301 1.0999 0.056 Uiso 1 1 calc R
C13 C 0.7398(2) 0.64589(7) 1.07064(19) 0.0469(4) Uani 1 1 d .
H13 H 0.6833 0.6460 1.1491 0.056 Uiso 1 1 calc R
C14 C 0.5604(2) 0.76412(8) 0.86628(19) 0.0504(5) Uani 1 1 d .
C15 C 0.4015(2) 0.78294(9) 0.8226(2) 0.0651(6) Uani 1 1 d .
H15A H 0.4030 0.8160 0.7714 0.098 Uiso 1 1 calc R
H15B H 0.3528 0.7892 0.9021 0.098 Uiso 1 1 calc R
H15C H 0.3472 0.7557 0.7665 0.098 Uiso 1 1 calc R
C16 C 0.8666(2) 0.71180(8) 0.9275(2) 0.0539(5) Uani 1 1 d .
C17 C 1.0085(3) 0.74087(11) 0.9847(3) 0.0828(8) Uani 1 1 d .
H17A H 1.0621 0.7198 1.0575 0.124 Uiso 1 1 calc R
H17B H 0.9833 0.7756 1.0193 0.124 Uiso 1 1 calc R
H17C H 1.0709 0.7458 0.9138 0.124 Uiso 1 1 calc R
C18 C 0.8894(2) 0.61920(7) 1.11684(19) 0.0468(4) Uani 1 1 d .
C19 C 0.9624(2) 0.63037(9) 1.2470(2) 0.0588(5) Uani 1 1 d .
H19 H 0.9172 0.6536 1.3036 0.071 Uiso 1 1 calc R
C20 C 1.1006(2) 0.60781(10) 1.2943(2) 0.0683(6) Uani 1 1 d .
H20 H 1.1491 0.6161 1.3813 0.082 Uiso 1 1 calc R
C21 C 1.1655(2) 0.57303(9) 1.2113(3) 0.0659(6) Uani 1 1 d .
C22 C 1.0969(3) 0.56113(9) 1.0827(3) 0.0670(6) Uani 1 1 d .
H22 H 1.1423 0.5375 1.0272 0.080 Uiso 1 1 calc R
C23 C 0.9593(2) 0.58454(9) 1.0357(2) 0.0591(5) Uani 1 1 d .
H23 H 0.9129 0.5768 0.9476 0.071 Uiso 1 1 calc R
Cl1 Cl 1.33777(8) 0.54288(4) 1.27000(10) 0.1142(3) Uani 1 1 d .
N1 N 0.64722(18) 0.61776(6) 0.95907(17) 0.0542(4) Uani 1 1 d .
H1A H 0.6535 0.5839 0.9403 0.065 Uiso 1 1 calc R
O1 O 0.61480(17) 0.60924(6) 0.69424(14) 0.0615(4) Uani 1 1 d .
O2 O 0.50318(19) 0.68963(6) 0.65212(14) 0.0678(4) Uani 1 1 d .
O3 O 0.66649(17) 0.79168(6) 0.84534(15) 0.0641(4) Uani 1 1 d .
O4 O 0.85185(17) 0.69168(6) 0.81442(16) 0.0680(4) Uani 1 1 d .

loop_
_atom_site_aniso_label
_atom_site_aniso_U_11
_atom_site_aniso_U_22
_atom_site_aniso_U_33
_atom_site_aniso_U_23
_atom_site_aniso_U_13
_atom_site_aniso_U_12
C1 0.0736(16) 0.0781(17) 0.0841(17) 0.0127(14) -0.0093(13) -0.0116(13)
C2 0.095(2) 0.118(3) 0.092(2) 0.0079(19) -0.0228(17) -0.035(2)
C3 0.107(2) 0.092(2) 0.103(2) -0.0248(18) 0.0177(19) -0.0463(19)
C4 0.0780(18) 0.0605(15) 0.132(3) -0.0126(16) 0.0338(18) -0.0183(13)
C5 0.0566(13) 0.0594(14) 0.0966(18) -0.0003(12) 0.0121(12) -0.0081(11)
C6 0.0505(11) 0.0579(13) 0.0584(12) 0.0031(10) 0.0120(9) -0.0084(9)
C7 0.0512(11) 0.0544(12) 0.0625(13) -0.0016(10) 0.0136(9) -0.0017(9)
C8 0.0456(10) 0.0423(10) 0.0481(10) 0.0010(8) 0.0076(8) 0.0033(8)
C9 0.0536(11) 0.0440(11) 0.0531(12) -0.0032(9) 0.0108(9) -0.0010(9)
C10 0.172(3) 0.0818(18) 0.0610(16) -0.0128(14) 0.0329(17) 0.033(2)
C11 0.0470(10) 0.0430(10) 0.0472(10) -0.0002(8) 0.0132(8) 0.0030(8)
C12 0.0498(10) 0.0436(10) 0.0469(10) -0.0025(8) 0.0089(8) 0.0009(8)
C13 0.0494(10) 0.0465(11) 0.0456(10) 0.0014(8) 0.0098(8) 0.0010(8)
C14 0.0609(12) 0.0443(10) 0.0484(11) -0.0024(8) 0.0158(9) 0.0050(9)
C15 0.0672(14) 0.0587(13) 0.0690(14) 0.0059(11) 0.0075(11) 0.0158(11)
C16 0.0517(11) 0.0464(11) 0.0653(13) 0.0085(10) 0.0145(10) 0.0061(9)
C17 0.0577(14) 0.0887(18) 0.102(2) 0.0112(15) 0.0127(13) -0.0162(13)
C18 0.0480(10) 0.0432(10) 0.0498(11) 0.0042(8) 0.0087(8) -0.0004(8)
C19 0.0572(12) 0.0583(13) 0.0596(13) -0.0067(10) 0.0028(10) 0.0030(10)
C20 0.0603(13) 0.0725(15) 0.0677(15) 0.0002(12) -0.0076(11) -0.0023(12)
C21 0.0492(12) 0.0587(13) 0.0882(17) 0.0119(12) 0.0039(11) 0.0049(10)
C22 0.0611(13) 0.0620(14) 0.0801(16) -0.0030(12) 0.0180(12) 0.0119(11)
C23 0.0595(12) 0.0634(13) 0.0551(12) -0.0035(10) 0.0101(10) 0.0085(10)
Cl1 0.0663(4) 0.1201(7) 0.1487(8) 0.0092(5) -0.0123(4) 0.0321(4)
N1 0.0594(10) 0.0368(8) 0.0627(11) 0.0026(7) -0.0055(8) 0.0000(7)
O1 0.0804(10) 0.0499(8) 0.0560(8) -0.0063(7) 0.0160(7) 0.0094(7)
O2 0.0970(12) 0.0562(9) 0.0503(8) 0.0052(7) 0.0100(8) 0.0161(8)
O3 0.0702(9) 0.0524(8) 0.0741(10) 0.0105(7) 0.0256(8) 0.0000(7)
O4 0.0713(10) 0.0709(10) 0.0674(10) -0.0013(8) 0.0296(8) 0.0036(8)

loop_
_atom_type_symbol
_atom_type_description
_atom_type_scat_dispersion_real
_atom_type_scat_dispersion_imag
_atom_type_scat_source
C C 0.0033 0.0016 'International Tables Vol C Tables 4.2.6.8 and 6.1.1.4'
H H 0.0000 0.0000 'International Tables Vol C Tables 4.2.6.8 and 6.1.1.4'
N N 0.0061 0.0033 'International Tables Vol C Tables 4.2.6.8 and 6.1.1.4'
O O 0.0106 0.0060 'International Tables Vol C Tables 4.2.6.8 and 6.1.1.4'
Cl Cl 0.1484 0.1585 'International Tables Vol C Tables 4.2.6.8 and 6.1.1.4'

loop_
_geom_angle_atom_site_label_1
_geom_angle_atom_site_label_2
_geom_angle_atom_site_label_3
_geom_angle
C6 C1 C2 120.6(3)
C6 C1 H1 119.7
C2 C1 H1 119.7
C3 C2 C1 120.3(3)
C3 C2 H2 119.9
C1 C2 H2 119.9
C4 C3 C2 119.7(3)
C4 C3 H3 120.2
C2 C3 H3 120.2
C3 C4 C5 120.2(3)
C3 C4 H4 119.9
C5 C4 H4 119.9
C6 C5 C4 121.2(2)
C6 C5 H5 119.4
C4 C5 H5 119.4
C5 C6 C1 118.0(2)
C5 C6 C7 122.2(2)
C1 C6 C7 119.7(2)
C6 C7 C8 116.89(16)
C6 C7 H7A 108.1
C8 C7 H7A 108.1
C6 C7 H7B 108.1
C8 C7 H7B 108.1
H7A C7 H7B 107.3
N1 C8 C9 111.23(15)
N1 C8 C7 110.99(15)
C9 C8 C7 107.89(15)
N1 C8 C11 104.63(14)
C9 C8 C11 112.64(15)
C7 C8 C11 109.48(15)
O2 C9 O1 124.18(18)
O2 C9 C8 123.79(17)
O1 C9 C8 111.87(16)
O1 C10 H10A 109.5
O1 C10 H10B 109.5
H10A C10 H10B 109.5
O1 C10 H10C 109.5
H10A C10 H10C 109.5
H10B C10 H10C 109.5
C14 C11 C12 114.32(15)
C14 C11 C8 120.15(15)
C12 C11 C8 105.17(14)
C14 C11 H11 105.3
C12 C11 H11 105.3
C8 C11 H11 105.3
C16 C12 C11 114.03(16)
C16 C12 C13 110.87(15)
C11 C12 C13 99.77(14)
C16 C12 H12 110.6
C11 C12 H12 110.6
C13 C12 H12 110.6
N1 C13 C18 114.18(15)
N1 C13 C12 105.15(14)
C18 C13 C12 115.54(15)
N1 C13 H13 107.2
C18 C13 H13 107.2
C12 C13 H13 107.2
O3 C14 C15 120.77(18)
O3 C14 C11 119.94(18)
C15 C14 C11 118.99(17)
C14 C15 H15A 109.5
C14 C15 H15B 109.5
H15A C15 H15B 109.5
C14 C15 H15C 109.5
H15A C15 H15C 109.5
H15B C15 H15C 109.5
O4 C16 C17 121.5(2)
O4 C16 C12 121.71(19)
C17 C16 C12 116.6(2)
C16 C17 H17A 109.5
C16 C17 H17B 109.5
H17A C17 H17B 109.5
C16 C17 H17C 109.5
H17A C17 H17C 109.5
H17B C17 H17C 109.5
C23 C18 C19 117.90(18)
C23 C18 C13 123.41(18)
C19 C18 C13 118.69(17)
C20 C19 C18 121.3(2)
C20 C19 H19 119.3
C18 C19 H19 119.3
C21 C20 C19 119.1(2)
C21 C20 H20 120.5
C19 C20 H20 120.5
C22 C21 C20 121.1(2)
C22 C21 Cl1 118.91(19)
C20 C21 Cl1 119.95(19)
C21 C22 C23 119.3(2)
C21 C22 H22 120.3
C23 C22 H22 120.3
C18 C23 C22 121.2(2)
C18 C23 H23 119.4
C22 C23 H23 119.4
C13 N1 C8 109.47(14)
C13 N1 H1A 125.3
C8 N1 H1A 125.3
C9 O1 C10 116.89(17)

loop_
_geom_bond_atom_site_label_1
_geom_bond_atom_site_label_2
_geom_bond_distance
C1 C6 1.376(3)
C1 C2 1.384(4)
C1 H1 0.9300
C2 C3 1.368(4)
C2 H2 0.9300
C3 C4 1.360(4)
C3 H3 0.9300
C4 C5 1.375(3)
C4 H4 0.9300
C5 C6 1.382(3)
C5 H5 0.9300
C6 C7 1.503(3)
C7 C8 1.546(3)
C7 H7A 0.9700
C7 H7B 0.9700
C8 N1 1.466(2)
C8 C9 1.526(3)
C8 C11 1.568(2)
C9 O2 1.200(2)
C9 O1 1.327(2)
C10 O1 1.438(3)
C10 H10A 0.9600
C10 H10B 0.9600
C10 H10C 0.9600
C11 C14 1.520(3)
C11 C12 1.526(3)
C11 H11 0.9800
C12 C16 1.509(3)
C12 C13 1.554(3)
C12 H12 0.9800
C13 N1 1.459(2)
C13 C18 1.505(3)
C13 H13 0.9800
C14 O3 1.208(2)
C14 C15 1.501(3)
C15 H15A 0.9600
C15 H15B 0.9600
C15 H15C 0.9600
C16 O4 1.211(2)
C16 C17 1.499(3)
C17 H17A 0.9600
C17 H17B 0.9600
C17 H17C 0.9600
C18 C23 1.378(3)
C18 C19 1.386(3)
C19 C20 1.377(3)
C19 H19 0.9300
C20 C21 1.368(3)
C20 H20 0.9300
C21 C22 1.364(3)
C21 Cl1 1.737(2)
C22 C23 1.381(3)
C22 H22 0.9300
C23 H23 0.9300
N1 H1A 0.8600

loop_
_geom_torsion_atom_site_label_1
_geom_torsion_atom_site_label_2
_geom_torsion_atom_site_label_3
_geom_torsion_atom_site_label_4
_geom_torsion
C6 C1 C2 C3 -0.8(5)
C1 C2 C3 C4 1.2(5)
C2 C3 C4 C5 -0.3(5)
C3 C4 C5 C6 -0.9(4)
C4 C5 C6 C1 1.2(4)
C4 C5 C6 C7 177.6(2)
C2 C1 C6 C5 -0.3(4)
C2 C1 C6 C7 -176.8(2)
C5 C6 C7 C8 61.4(3)
C1 C6 C7 C8 -122.3(2)
C6 C7 C8 N1 -76.9(2)
C6 C7 C8 C9 45.2(2)
C6 C7 C8 C11 168.10(17)
N1 C8 C9 O2 -163.92(19)
C7 C8 C9 O2 74.1(2)
C11 C8 C9 O2 -46.8(3)
N1 C8 C9 O1 20.6(2)
C7 C8 C9 O1 -101.37(18)
C11 C8 C9 O1 137.69(16)
N1 C8 C11 C14 150.98(16)
C9 C8 C11 C14 30.0(2)
C7 C8 C11 C14 -90.0(2)
N1 C8 C11 C12 20.37(18)
C9 C8 C11 C12 -100.58(17)
C7 C8 C11 C12 139.39(16)
C14 C11 C12 C16 -51.2(2)
C8 C11 C12 C16 82.70(18)
C14 C11 C12 C13 -169.42(15)
C8 C11 C12 C13 -35.50(17)
C16 C12 C13 N1 -81.52(19)
C11 C12 C13 N1 39.00(17)
C16 C12 C13 C18 45.3(2)
C11 C12 C13 C18 165.84(15)
C12 C11 C14 O3 9.6(2)
C8 C11 C14 O3 -116.9(2)
C12 C11 C14 C15 -164.15(17)
C8 C11 C14 C15 69.4(2)
C11 C12 C16 O4 -43.2(3)
C13 C12 C16 O4 68.4(2)
C11 C12 C16 C17 140.96(19)
C13 C12 C16 C17 -107.4(2)
N1 C13 C18 C23 22.6(3)
C12 C13 C18 C23 -99.5(2)
N1 C13 C18 C19 -158.25(17)
C12 C13 C18 C19 79.6(2)
C23 C18 C19 C20 0.2(3)
C13 C18 C19 C20 -179.03(19)
C18 C19 C20 C21 -1.0(3)
C19 C20 C21 C22 1.0(4)
C19 C20 C21 Cl1 -178.58(17)
C20 C21 C22 C23 -0.2(4)
Cl1 C21 C22 C23 179.42(17)
C19 C18 C23 C22 0.7(3)
C13 C18 C23 C22 179.84(19)
C21 C22 C23 C18 -0.7(3)
C18 C13 N1 C8 -155.71(15)
C12 C13 N1 C8 -28.04(19)
C9 C8 N1 C13 126.82(16)
C7 C8 N1 C13 -113.04(17)
C11 C8 N1 C13 4.95(19)
O2 C9 O1 C10 1.3(3)
C8 C9 O1 C10 176.7(2)
